data_4506130
loop_
_publ_author_name
'Walsh, Rosa D.'
'Smith, Jessica M.'
'Hanks, Timothy W.'
'Pennington, William T.'

_publ_section_title
;
 Computational and Crystallographic Studies of Pseudo-Polyhalides
;
_journal_issue 6
_journal_name_full 'Crystal Growth &amp; Design'
_journal_page_first 2759
_journal_paper_doi 10.1021/cg201231t
_journal_volume 12
_journal_year 2012
_chemical_formula_sum 'C42 H72 I14 K2 N4 O12'
_chemical_formula_weight 2679.84
_chemical_name_systematic
; 
 ? 
;
_space_group_IT_number 148
_symmetry_space_group_name_Hall '-R 3'
_symmetry_space_group_name_H-M 'R -3 :H'
_atom_sites_solution_hydrogens geom
_atom_sites_solution_primary direct
_atom_sites_solution_secondary difmap
_audit_creation_method SHELXL-97
_cell_angle_alpha 90.00
_cell_angle_beta 90.00
_cell_angle_gamma 120.00
_cell_formula_units_Z 3
_cell_length_a 12.0450(17)
_cell_length_b 12.0450(17)
_cell_length_c 43.880(9)
_cell_measurement_temperature 293(2)
_cell_volume 5513.3(16)
_computing_structure_refinement 'SHELXL-97 (Sheldrick, 1997)'
_computing_structure_solution 'SHELXS-97 (Sheldrick, 1990)'
_diffrn_ambient_temperature 293(2)
_diffrn_measured_fraction_theta_full 0.990
_diffrn_measured_fraction_theta_max 0.990
_diffrn_radiation_monochromator graphite
_diffrn_radiation_source 'fine-focus sealed tube'
_diffrn_radiation_type MoK\a
_diffrn_radiation_wavelength 0.71073
_diffrn_reflns_av_R_equivalents 0.0272
_diffrn_reflns_av_sigmaI/netI 0.0335
_diffrn_reflns_limit_h_max 13
_diffrn_reflns_limit_h_min 0
_diffrn_reflns_limit_k_max 13
_diffrn_reflns_limit_k_min 0
_diffrn_reflns_limit_l_max 57
_diffrn_reflns_limit_l_min -57
_diffrn_reflns_number 3208
_diffrn_reflns_theta_full 27.52
_diffrn_reflns_theta_max 27.52
_diffrn_reflns_theta_min 2.01
_exptl_absorpt_coefficient_mu 6.057
_exptl_crystal_density_diffrn 2.421
_exptl_crystal_density_method 'not measured'
_exptl_crystal_F_000 3684
_refine_diff_density_max 1.845
_refine_diff_density_min -2.339
_refine_diff_density_rms 0.175
_refine_ls_extinction_method none
_refine_ls_goodness_of_fit_ref 1.045
_refine_ls_hydrogen_treatment mixed
_refine_ls_matrix_type full
_refine_ls_number_parameters 112
_refine_ls_number_reflns 2807
_refine_ls_number_restraints 0
_refine_ls_restrained_S_all 1.045
_refine_ls_R_factor_all 0.0657
_refine_ls_R_factor_gt 0.0494
_refine_ls_shift/su_max 0.001
_refine_ls_shift/su_mean 0.000
_refine_ls_structure_factor_coef Fsqd
_refine_ls_weighting_details 'calc w=1/[\s^2^(Fo^2^)+(0.0861P)^2^+7.2427P] where P=(Fo^2^+2Fc^2^)/3'
_refine_ls_weighting_scheme calc
_refine_ls_wR_factor_gt 0.1325
_refine_ls_wR_factor_ref 0.1394
_reflns_number_gt 2097
_reflns_number_total 2807
_reflns_threshold_expression >2sigma(I)
_cod_data_source_file cg201231t_si_001.cif
_cod_data_source_block fd1175
_cod_depositor_comments
;

2022-02-23
Z value and formula fixed to values more according to usual
chemical conventions.                 miguel
;
_cod_original_formula_sum 'C21 H36 I7 K N2 O6'
_cod_original_formula_weight 1339.92
_cod_original_formula_units_Z 6
_cod_database_code 4506130

loop_
_symmetry_equiv_pos_as_xyz
'x, y, z'
'-y, x-y, z'
'-x+y, -x, z'
'x+2/3, y+1/3, z+1/3'
'-y+2/3, x-y+1/3, z+1/3'
'-x+y+2/3, -x+1/3, z+1/3'
'x+1/3, y+2/3, z+2/3'
'-y+1/3, x-y+2/3, z+2/3'
'-x+y+1/3, -x+2/3, z+2/3'
'-x, -y, -z'
'y, -x+y, -z'
'x-y, x, -z'
'-x+2/3, -y+1/3, -z+1/3'
'y+2/3, -x+y+1/3, -z+1/3'
'x-y+2/3, x+1/3, -z+1/3'
'-x+1/3, -y+2/3, -z+2/3'
'y+1/3, -x+y+2/3, -z+2/3'
'x-y+1/3, x+2/3, -z+2/3'

loop_
_atom_site_label
_atom_site_type_symbol
_atom_site_fract_x
_atom_site_fract_y
_atom_site_fract_z
_atom_site_U_iso_or_equiv
_atom_site_adp_type
_atom_site_occupancy
_atom_site_symmetry_multiplicity
_atom_site_calc_flag
_atom_site_refinement_flags
I1 I 0.3333 0.6667 0.111574(19) 0.0519(2) Uani 1 3 d S
I2 I 0.10931(5) 0.57806(5) 0.051792(10) 0.04823(18) Uani 1 1 d .
I3 I -0.13793(9) 0.59444(10) 0.012401(19) 0.1086(4) Uani 1 1 d .
K1 K 0.0000 0.0000 0.14449(6) 0.0382(5) Uani 1 3 d S
O1 O -0.2261(5) -0.1541(5) 0.17426(12) 0.0518(13) Uani 1 1 d .
O2 O -0.1921(6) -0.2161(6) 0.11414(13) 0.076(2) Uani 1 1 d .
N1 N 0.0000 0.0000 0.2117(2) 0.046(2) Uani 1 3 d S
N2 N 0.0000 0.0000 0.0766(3) 0.054(3) Uani 1 3 d S
C1 C -0.0059(7) 0.5306(7) 0.01192(15) 0.0445(15) Uani 1 1 d .
C2 C -0.1338(8) -0.0599(9) 0.22253(18) 0.060(2) Uani 1 1 d .
H2A H -0.1635 0.0011 0.2203 0.071 Uiso 1 1 calc R
H2B H -0.1361 -0.0795 0.2440 0.071 Uiso 1 1 calc R
C3 C -0.2250(8) -0.1824(8) 0.2054(2) 0.060(2) Uani 1 1 d .
H3A H -0.1975 -0.2450 0.2078 0.072 Uiso 1 1 calc R
H3B H -0.3108 -0.2185 0.2138 0.072 Uiso 1 1 calc R
C4 C -0.3201(7) -0.2644(9) 0.1577(2) 0.070(3) Uani 1 1 d .
H4A H -0.4053 -0.2895 0.1651 0.084 Uiso 1 1 calc R
H4B H -0.3051 -0.3357 0.1607 0.084 Uiso 1 1 calc R
C5 C -0.3102(10) -0.2315(10) 0.1245(2) 0.075(3) Uani 1 1 d .
H5A H -0.3809 -0.2996 0.1134 0.090 Uiso 1 1 calc R
H5B H -0.3125 -0.1528 0.1217 0.090 Uiso 1 1 calc R
C6 C -0.1830(18) -0.2186(15) 0.0820(3) 0.187(11) Uani 1 1 d .
H6A H -0.1503 -0.2757 0.0772 0.224 Uiso 1 1 calc R
H6B H -0.2698 -0.2588 0.0741 0.224 Uiso 1 1 calc R
C7 C -0.1150(12) -0.1138(11) 0.0663(2) 0.089(3) Uani 1 1 d .
H7A H -0.1741 -0.0850 0.0603 0.106 Uiso 1 1 calc R
H7B H -0.0912 -0.1401 0.0477 0.106 Uiso 1 1 calc R

loop_
_atom_site_aniso_label
_atom_site_aniso_U_11
_atom_site_aniso_U_22
_atom_site_aniso_U_33
_atom_site_aniso_U_23
_atom_site_aniso_U_13
_atom_site_aniso_U_12
I1 0.0623(3) 0.0623(3) 0.0311(4) 0.000 0.000 0.03113(17)
I2 0.0507(3) 0.0594(3) 0.0296(2) -0.00228(19) -0.00061(18) 0.0238(2)
I3 0.1254(7) 0.1843(10) 0.0795(5) -0.0705(6) -0.0489(5) 0.1250(7)
K1 0.0401(8) 0.0401(8) 0.0344(12) 0.000 0.000 0.0201(4)
O1 0.043(3) 0.048(3) 0.049(3) -0.006(2) 0.004(2) 0.012(2)
O2 0.066(4) 0.072(4) 0.047(3) -0.018(3) -0.002(3) 0.002(3)
N1 0.052(4) 0.052(4) 0.034(5) 0.000 0.000 0.0260(18)
N2 0.061(4) 0.061(4) 0.040(6) 0.000 0.000 0.031(2)
C1 0.043(3) 0.052(4) 0.035(3) -0.006(3) -0.002(3) 0.020(3)
C2 0.064(5) 0.074(5) 0.041(4) 0.001(4) 0.012(4) 0.035(4)
C3 0.054(5) 0.062(5) 0.055(5) 0.009(4) 0.013(4) 0.023(4)
C4 0.036(4) 0.067(5) 0.083(7) -0.024(5) 0.002(4) 0.009(4)
C5 0.067(6) 0.080(6) 0.070(6) -0.026(5) -0.023(5) 0.032(5)
C6 0.183(16) 0.138(12) 0.043(6) -0.041(7) 0.010(8) -0.068(11)
C7 0.099(8) 0.091(8) 0.041(5) -0.010(5) -0.005(5) 0.021(6)

loop_
_atom_type_symbol
_atom_type_description
_atom_type_scat_dispersion_real
_atom_type_scat_dispersion_imag
_atom_type_scat_source
C C 0.0033 0.0016 'International Tables Vol C Tables 4.2.6.8 and 6.1.1.4'
H H 0.0000 0.0000 'International Tables Vol C Tables 4.2.6.8 and 6.1.1.4'
N N 0.0061 0.0033 'International Tables Vol C Tables 4.2.6.8 and 6.1.1.4'
O O 0.0106 0.0060 'International Tables Vol C Tables 4.2.6.8 and 6.1.1.4'
K K 0.2009 0.2494 'International Tables Vol C Tables 4.2.6.8 and 6.1.1.4'
I I -0.4742 1.8119 'International Tables Vol C Tables 4.2.6.8 and 6.1.1.4'

loop_
_geom_angle_atom_site_label_1
_geom_angle_atom_site_label_2
_geom_angle_atom_site_label_3
_geom_angle
_geom_angle_site_symmetry_1
_geom_angle_site_symmetry_3
I2 I1 I2 70.67(2) . 3_565
I2 I1 I2 70.67(2) . 2_665
I2 I1 I2 70.67(2) 3_565 2_665
C1 I2 I1 172.69(19) . .
C1 I2 I3 32.6(2) . .
I1 I2 I3 152.41(2) . .
C1 I2 I3 56.1(2) . 10_565
I1 I2 I3 118.37(2) . 10_565
I3 I2 I3 88.63(2) . 10_565
C1 I3 I2 33.32(18) . .
C1 I3 I2 58.04(18) . 10_565
I2 I3 I2 91.37(2) . 10_565
O1 K1 O1 99.17(15) 3 2
O1 K1 O1 99.17(15) 3 .
O1 K1 O1 99.17(15) 2 .
O1 K1 O2 148.4(2) 3 .
O1 K1 O2 107.9(2) 2 .
O1 K1 O2 61.25(17) . .
O1 K1 O2 107.9(2) 3 2
O1 K1 O2 61.25(17) 2 2
O1 K1 O2 148.4(2) . 2
O2 K1 O2 99.34(17) . 2
O1 K1 O2 61.25(17) 3 3
O1 K1 O2 148.4(2) 2 3
O1 K1 O2 107.9(2) . 3
O2 K1 O2 99.34(17) . 3
O2 K1 O2 99.34(17) 2 3
O1 K1 N1 61.54(12) 3 .
O1 K1 N1 61.54(12) 2 .
O1 K1 N1 61.54(12) . .
O2 K1 N1 118.33(13) . .
O2 K1 N1 118.33(13) 2 .
O2 K1 N1 118.33(13) 3 .
O1 K1 N2 118.46(12) 3 .
O1 K1 N2 118.46(12) 2 .
O1 K1 N2 118.46(12) . .
O2 K1 N2 61.67(13) . .
O2 K1 N2 61.67(13) 2 .
O2 K1 N2 61.67(13) 3 .
N1 K1 N2 180.0 . .
O1 K1 C5 126.6(2) 3 .
O1 K1 C5 119.5(2) 2 .
O1 K1 C5 43.2(2) . .
O2 K1 C5 23.0(2) . .
O2 K1 C5 122.2(2) 2 .
O2 K1 C5 91.7(2) 3 .
N1 K1 C5 104.59(18) . .
N2 K1 C5 75.41(18) . .
O1 K1 C5 43.2(2) 3 3
O1 K1 C5 126.6(2) 2 3
O1 K1 C5 119.5(2) . 3
O2 K1 C5 122.2(2) . 3
O2 K1 C5 91.7(2) 2 3
O2 K1 C5 23.0(2) 3 3
N1 K1 C5 104.59(18) . 3
N2 K1 C5 75.41(18) . 3
C5 K1 C5 113.88(15) . 3
O1 K1 C5 119.5(2) 3 2
O1 K1 C5 43.2(2) 2 2
O1 K1 C5 126.6(2) . 2
O2 K1 C5 91.7(2) . 2
O2 K1 C5 23.0(2) 2 2
O2 K1 C5 122.2(2) 3 2
N1 K1 C5 104.59(18) . 2
N2 K1 C5 75.41(18) . 2
C5 K1 C5 113.88(15) . 2
C5 K1 C5 113.88(15) 3 2
C3 O1 C4 111.3(7) . .
C3 O1 K1 120.0(4) . .
C4 O1 K1 116.2(5) . .
C5 O2 C6 113.7(12) . .
C5 O2 K1 106.1(5) . .
C6 O2 K1 117.1(6) . .
C2 N1 C2 110.2(5) 3 .
C2 N1 C2 110.2(5) 3 2
C2 N1 C2 110.2(5) . 2
C2 N1 K1 108.8(5) 3 .
C2 N1 K1 108.8(5) . .
C2 N1 K1 108.8(5) 2 .
C7 N2 C7 110.8(6) . 2
C7 N2 C7 110.8(6) . 3
C7 N2 C7 110.8(6) 2 3
C7 N2 K1 108.1(6) . .
C7 N2 K1 108.1(6) 2 .
C7 N2 K1 108.1(6) 3 .
C1 C1 I3 121.8(7) 10_565 .
C1 C1 I2 124.1(8) 10_565 .
I3 C1 I2 114.1(3) . .
N1 C2 C3 113.4(7) . .
O1 C3 C2 109.4(7) . .
O1 C4 C5 108.9(7) . .
O2 C5 C4 106.8(8) . .
O2 C5 K1 50.9(4) . .
C4 C5 K1 83.0(5) . .
C7 C6 O2 121.4(11) . .
C6 C7 N2 126.3(11) . .

loop_
_geom_bond_atom_site_label_1
_geom_bond_atom_site_label_2
_geom_bond_distance
_geom_bond_site_symmetry_2
I1 I2 3.5244(9) .
I1 I2 3.5244(9) 3_565
I1 I2 3.5244(9) 2_665
I2 C1 2.126(7) .
I2 I3 3.5331(9) .
I2 I3 3.6175(9) 10_565
I3 C1 2.084(8) .
I3 I2 3.6175(9) 10_565
K1 O1 2.741(5) 3
K1 O1 2.741(5) 2
K1 O1 2.741(5) .
K1 O2 2.807(6) .
K1 O2 2.807(6) 2
K1 O2 2.807(6) 3
K1 N1 2.949(10) .
K1 N2 2.981(12) .
K1 C5 3.476(10) .
K1 C5 3.476(10) 3
K1 C5 3.476(10) 2
O1 C3 1.412(10) .
O1 C4 1.438(9) .
O2 C5 1.416(12) .
O2 C6 1.416(12) .
N1 C2 1.477(9) 3
N1 C2 1.477(9) .
N1 C2 1.477(9) 2
N2 C7 1.449(11) .
N2 C7 1.449(11) 2
N2 C7 1.449(11) 3
C1 C1 1.328(14) 10_565
C2 C3 1.525(12) .
C4 C5 1.498(14) .
C6 C7 1.306(17) .
